data_7012324
loop_
_publ_author_name
'Asahara, Masahiro'
'Taomoto, Shoichiro'
'Tanaka, Masahito'
'Erabi, Tatsuo'
'Wada, Masanori'

_publ_section_title
;
 Dependence of the rotational barrier of the Ar-group in RArTeX2 on the
 R-group [Ar = 2,6-(MeO)2C6H3; R = Me, Et, i-Pr; X = Cl, Br, I]
;
_journal_issue 5
_journal_name_full 'Dalton Transactions'
_journal_page_first 973
_journal_paper_doi 10.1039/b210033a
_journal_year 2003
_chemical_formula_moiety 'C9 H12 I2 O2 Te '
_chemical_formula_sum 'C9 H12 I2 O2 Te'
_chemical_formula_weight 533.60
_space_group_IT_number 14
_symmetry_cell_setting monoclinic
_symmetry_Int_Tables_number 14
_symmetry_space_group_name_Hall '-P 2yab'
_symmetry_space_group_name_H-M 'P 1 21/a 1'
_audit_creation_date 2002-10-07
_audit_creation_method 'by CrystalStructure v2.00'
_cell_angle_alpha 90
_cell_angle_beta 92.204(2)
_cell_angle_gamma 90
_cell_formula_units_Z 4
_cell_length_a 7.6021(4)
_cell_length_b 11.5143(3)
_cell_length_c 15.5013(5)
_cell_measurement_reflns_used 11194
_cell_measurement_temperature 173.1
_cell_measurement_theta_max 27.4
_cell_measurement_theta_min 2.2
_cell_volume 1355.87(9)
_computing_cell_refinement PROCESS-AUTO
_computing_data_collection PROCESS-AUTO
_computing_data_reduction CrystalStructure
_computing_publication_material 'CrystalStructure Ver. 2.00'
_computing_structure_refinement CRYSTALS
_computing_structure_solution SIR92
_diffrn_detector_area_resol_mean 10.00
_diffrn_measured_fraction_theta_full 0.9914
_diffrn_measured_fraction_theta_max 0.9957
_diffrn_measurement_device_type 'Rigaku RAXIS-RAPID'
_diffrn_measurement_method \w
_diffrn_radiation_type 'Mo K\a'
_diffrn_radiation_wavelength 0.7107
_diffrn_reflns_av_R_equivalents 0.029
_diffrn_reflns_limit_h_max 9
_diffrn_reflns_limit_h_min -9
_diffrn_reflns_limit_k_max 14
_diffrn_reflns_limit_k_min -14
_diffrn_reflns_limit_l_max 20
_diffrn_reflns_limit_l_min -19
_diffrn_reflns_number 11571
_diffrn_reflns_theta_full 27.50
_diffrn_reflns_theta_max 27.45
_exptl_absorpt_coefficient_mu 6.727
_exptl_absorpt_correction_T_max 0.510
_exptl_absorpt_correction_T_min 0.330
_exptl_absorpt_correction_type multi-scan
_exptl_absorpt_process_details
;
Higashi, T. (1995). Program for Absorption Correction.
Rigaku Corporation, Tokyo, Japan.
;
_exptl_crystal_colour red
_exptl_crystal_density_diffrn 2.614
_exptl_crystal_density_method 'not measured'
_exptl_crystal_description block
_exptl_crystal_size_max 0.20
_exptl_crystal_size_mid 0.20
_exptl_crystal_size_min 0.10
_refine_diff_density_max 1.28
_refine_diff_density_min -0.83
_refine_ls_extinction_coef 6.4(4)
_refine_ls_extinction_method 'Larson (1970) Crystallographic Computing eq. 22'
_refine_ls_goodness_of_fit_ref 1.023
_refine_ls_hydrogen_treatment refall
_refine_ls_number_parameters 140
_refine_ls_number_reflns 3069
_refine_ls_R_factor_gt 0.0280
_refine_ls_shift/su_max 0.0000
_refine_ls_structure_factor_coef Fsqd
_refine_ls_weighting_details 'w = 1/[0.004Fo^2^ + 1.000\s^2^(Fo)]/(4Fo^2^)'
_refine_ls_weighting_scheme calc
_refine_ls_wR_factor_ref 0.1390
_reflns_number_gt 2770
_reflns_number_total 3230
_reflns_threshold_expression F^2^>2.0\s(F^2^)
_cod_data_source_file b210033a.txt
_cod_data_source_block MephiTeI2_
_cod_original_cell_volume 1355.87(8)
_cod_original_formula_sum 'C9 H12 I2 O2 Te '
_cod_database_code 7012324

loop_
_symmetry_equiv_pos_as_xyz
x,y,z
-x,-y,-z
-x+1/2,y+1/2,-z
x+1/2,-y+1/2,z

loop_
_atom_site_label
_atom_site_type_symbol
_atom_site_fract_x
_atom_site_fract_y
_atom_site_fract_z
_atom_site_U_iso_or_equiv
_atom_site_adp_type
_atom_site_occupancy
_atom_site_symmetry_multiplicity
_atom_site_calc_flag
_atom_site_refinement_flags
_atom_site_disorder_assembly
_atom_site_disorder_group
I1 I 0.79468(4) -0.10552(2) 0.89636(2) 0.0330(1) Uani 1.00 1 d . . .
I2 I 0.15956(5) -0.10257(2) 0.67298(2) 0.0372(1) Uani 1.00 1 d . . .
Te1 Te 0.47590(4) -0.10657(2) 0.78335(2) 0.0227(1) Uani 1.00 1 d . . .
O1 O 0.4694(4) 0.1669(2) 0.8506(2) 0.0313(7) Uani 1.00 1 d . . .
O2 O 0.6339(5) -0.0667(3) 0.6220(2) 0.0406(8) Uani 1.00 1 d . . .
C1 C 0.5519(5) 0.0551(3) 0.7328(2) 0.0233(8) Uani 1.00 1 d . . .
C2 C 0.5380(5) 0.1639(3) 0.7701(2) 0.0250(8) Uani 1.00 1 d . . .
C3 C 0.5930(6) 0.2611(4) 0.7269(3) 0.032(1) Uani 1.00 1 d . . .
C4 C 0.6641(6) 0.2482(4) 0.6468(3) 0.039(1) Uani 1.00 1 d . . .
C5 C 0.6816(7) 0.1420(4) 0.6082(3) 0.037(1) Uani 1.00 1 d . . .
C6 C 0.6265(5) 0.0445(3) 0.6517(2) 0.0275(9) Uani 1.00 1 d . . .
C7 C 0.4539(6) 0.2768(3) 0.8912(3) 0.035(1) Uani 1.00 1 d . . .
C8 C 0.7138(7) -0.0879(5) 0.5419(3) 0.040(1) Uani 1.00 1 d . . .
C9 C 0.3226(6) -0.0563(4) 0.8881(3) 0.034(1) Uani 1.00 1 d . . .
H1 H 0.5826(6) 0.3357(4) 0.7524(3) 0.038(1) Uiso 1.00 1 c . . .
H2 H 0.7014(6) 0.3156(4) 0.6172(3) 0.047(2) Uiso 1.00 1 c . . .
H3 H 0.7311(7) 0.1348(4) 0.5530(3) 0.045(1) Uiso 1.00 1 c . . .
H4 H 0.4052(6) 0.2673(3) 0.9463(3) 0.042(1) Uiso 1.00 1 c . . .
H5 H 0.3792(6) 0.3253(3) 0.8564(3) 0.042(1) Uiso 1.00 1 c . . .
H6 H 0.5670(6) 0.3115(3) 0.8979(3) 0.042(1) Uiso 1.00 1 c . . .
H7 H 0.6530(7) -0.0456(5) 0.4974(3) 0.048(2) Uiso 1.00 1 c . . .
H8 H 0.8334(7) -0.0638(5) 0.5457(3) 0.048(2) Uiso 1.00 1 c . . .
H9 H 0.7083(7) -0.1685(5) 0.5292(3) 0.048(2) Uiso 1.00 1 c . . .
H10 H 0.3935(6) -0.0122(4) 0.9278(3) 0.041(1) Uiso 1.00 1 c . . .
H11 H 0.2801(6) -0.1235(4) 0.9161(3) 0.041(1) Uiso 1.00 1 c . . .
H12 H 0.2259(6) -0.0105(4) 0.8675(3) 0.041(1) Uiso 1.00 1 c . . .

loop_
_atom_site_aniso_label
_atom_site_aniso_U_11
_atom_site_aniso_U_22
_atom_site_aniso_U_33
_atom_site_aniso_U_12
_atom_site_aniso_U_13
_atom_site_aniso_U_23
I1 0.0334(3) 0.0302(2) 0.0351(2) 0.00246(9) -0.0018(1) 0.00511(9)
I2 0.0402(3) 0.0325(2) 0.0380(2) -0.0094(1) -0.0077(2) 0.0046(1)
Te1 0.0296(3) 0.0163(2) 0.0226(2) 0.00081(8) 0.0044(1) -0.00068(7)
O1 0.046(2) 0.020(1) 0.029(1) -0.003(1) 0.010(1) -0.004(1)
O2 0.062(2) 0.033(2) 0.028(1) -0.003(1) 0.019(1) -0.004(1)
C1 0.028(2) 0.019(2) 0.023(1) -0.003(1) -0.001(1) 0.004(1)
C2 0.023(2) 0.027(2) 0.025(2) -0.003(1) -0.002(1) 0.000(1)
C3 0.038(2) 0.028(2) 0.030(2) -0.006(2) -0.003(2) 0.006(2)
C4 0.042(3) 0.037(2) 0.037(2) -0.015(2) -0.000(2) 0.011(2)
C5 0.049(3) 0.038(2) 0.025(2) -0.010(2) 0.005(2) 0.004(2)
C6 0.032(2) 0.029(2) 0.023(2) -0.002(1) 0.005(1) -0.001(1)
C7 0.044(3) 0.025(2) 0.036(2) -0.005(2) 0.005(2) -0.010(2)
C8 0.038(3) 0.055(3) 0.027(2) 0.007(2) 0.010(2) -0.004(2)
C9 0.039(2) 0.026(2) 0.037(2) -0.000(2) 0.012(2) -0.002(2)

loop_
_atom_type_symbol
_atom_type_description
_atom_type_scat_dispersion_real
_atom_type_scat_dispersion_imag
_atom_type_scat_source
C C 0.006 0.003
;
International Tables for Crystallography
(1992, Vol. C, Tables 4.2.6.8 and 6.1.1.4)
;
H H 0.000 0.000
;
International Tables for Crystallography
(1992, Vol. C, Table 6.1.1.4)
;
O O 0.017 0.010
;
International Tables for Crystallography
(1992, Vol. C, Tables 4.2.6.8 and 6.1.1.4)
;
I I -0.420 1.958
;
International Tables for Crystallography
(1992, Vol. C, Tables 4.2.6.8 and 6.1.1.4)
;
Te Te -0.474 1.812
;
International Tables for Crystallography
(1992, Vol. C, Tables 4.2.6.8 and 6.1.1.4)
;

loop_
_geom_angle_atom_site_label_1
_geom_angle_site_symmetry_1
_geom_angle_atom_site_label_2
_geom_angle_site_symmetry_2
_geom_angle_atom_site_label_3
_geom_angle_site_symmetry_3
_geom_angle
_geom_angle_publ_flag
I1 . Te1 . I2 . 178.77(1) yes
I1 . Te1 . C1 . 89.2(1) yes
I2 . Te1 . C1 . 90.0(1) yes
I1 . Te1 . C9 . 90.43(13) yes
I2 . Te1 . C9 . 88.83(13) yes
C1 . Te1 . C9 . 102.15(15) yes
C2 . O1 . C7 . 117.8(3) yes
C6 . O2 . C8 . 118.7(3) yes
Te1 . C1 . C2 . 128.1(3) yes
Te1 . C1 . C6 . 112.5(3) yes
C2 . C1 . C6 . 119.4(3) yes
O1 . C2 . C1 . 116.1(3) yes
O1 . C2 . C3 . 123.7(3) yes
C1 . C2 . C3 . 120.2(3) yes
C2 . C3 . C4 . 119.1(4) yes
C2 . C3 . H1 . 120.1(2) no
C4 . C3 . H1 . 120.8(2) no
C3 . C4 . C5 . 122.4(4) yes
C3 . C4 . H2 . 118.8(2) no
C5 . C4 . H2 . 118.8(2) no
C4 . C5 . C6 . 118.3(4) yes
C4 . C5 . H3 . 121.3(2) no
C6 . C5 . H3 . 120.4(2) no
O2 . C6 . C1 . 114.0(3) yes
O2 . C6 . C5 . 125.5(3) yes
C1 . C6 . C5 . 120.5(4) yes
O1 . C7 . H4 . 109.7(2) no
O1 . C7 . H5 . 109.2(2) no
H4 . C7 . H5 . 109.469 no
O1 . C7 . H6 . 109.4(2) no
H4 . C7 . H6 . 109.477(3) no
H5 . C7 . H6 . 109.472(3) no
O2 . C8 . H7 . 109.5(2) no
O2 . C8 . H8 . 109.6(3) no
H7 . C8 . H8 . 109.468(3) no
O2 . C8 . H9 . 109.4(2) no
H7 . C8 . H9 . 109.477 no
H8 . C8 . H9 . 109.476(3) no
Te1 . C9 . H10 . 109.17(13) no
Te1 . C9 . H11 . 109.59(11) no
H10 . C9 . H11 . 109.468 no
Te1 . C9 . H12 . 109.66(13) no
H10 . C9 . H12 . 109.472 no
H11 . C9 . H12 . 109.472 no

loop_
_geom_bond_atom_site_label_1
_geom_bond_site_symmetry_1
_geom_bond_atom_site_label_2
_geom_bond_site_symmetry_2
_geom_bond_distance
_geom_bond_publ_flag
I1 . Te1 . 2.9351(4) yes
I2 . Te1 . 2.8976(4) yes
Te1 . C1 . 2.109(3) yes
Te1 . C9 . 2.115(4) yes
O1 . C2 . 1.371(4) yes
O1 . C7 . 1.420(4) yes
O2 . C6 . 1.363(5) yes
O2 . C8 . 1.424(5) yes
C1 . C2 . 1.385(5) yes
C1 . C6 . 1.405(5) yes
C2 . C3 . 1.377(5) yes
C3 . C4 . 1.381(6) yes
C3 . H1 . 0.950 no
C4 . C5 . 1.371(6) yes
C4 . H2 . 0.950 no
C5 . C6 . 1.382(6) yes
C5 . H3 . 0.950 no
C7 . H4 . 0.950 no
C7 . H5 . 0.950 no
C7 . H6 . 0.950 no
C8 . H7 . 0.950 no
C8 . H8 . 0.950 no
C8 . H9 . 0.950 no
C9 . H10 . 0.950 no
C9 . H11 . 0.950 no
C9 . H12 . 0.950 no

loop_
_geom_contact_atom_site_label_1
_geom_contact_site_symmetry_1
_geom_contact_atom_site_label_2
_geom_contact_site_symmetry_2
_geom_contact_distance
_geom_contact_publ_flag
I1 . Te1 . 2.9351(4) yes
I1 . Te1 4_545 4.0177(4) yes
I1 . C1 . 3.591(4) yes
I1 . C7 3_647 3.981(4) yes
I1 . C7 4_555 3.976(4) yes
I1 . C9 . 3.631(5) yes
I1 . C9 2_657 3.957(4) yes
I1 . C9 4_545 3.902(4) yes
I1 . H4 2_657 3.466(4) no
I1 . H4 3_647 3.588(4) no
I1 . H5 4_555 3.353(4) no
I1 . H6 3_647 3.455(4) no
I1 . H6 4_555 3.968(4) no
I1 . H10 . 3.288(5) no
I1 . H10 2_657 3.408(4) no
I1 . H11 . 3.941(5) no
I1 . H11 1_655 3.697(5) no
I1 . H11 2_657 3.982(4) no
I1 . H11 4_545 3.137(4) no
I1 . H12 1_655 3.500(5) no
I1 . H12 2_657 3.905(4) no
I2 . Te1 . 2.8976(4) yes
I2 . Te1 4_445 4.0344(4) yes
I2 . O2 . 3.744(3) yes
I2 . O2 4_445 3.893(3) yes
I2 . C1 . 3.583(4) yes
I2 . C6 . 3.958(4) yes
I2 . C8 1_455 3.887(5) yes
I2 . C9 . 3.552(4) yes
I2 . H1 4_455 3.370(4) no
I2 . H2 4_455 3.434(5) no
I2 . H3 2_656 3.651(4) no
I2 . H7 2_656 3.494(5) no
I2 . H8 1_455 3.140(5) no
I2 . H8 2_656 3.896(5) no
I2 . H9 4_445 3.481(5) no
I2 . H11 . 3.852(4) no
I2 . H12 . 3.218(4) no
Te1 . O1 . 3.318(3) yes
Te1 . O2 . 2.853(3) yes
Te1 . C1 . 2.109(3) yes
Te1 . C2 . 3.158(4) yes
Te1 . C6 . 2.947(4) yes
Te1 . C9 . 2.115(4) yes
Te1 . H10 . 2.588(4) no
Te1 . H11 . 2.593(4) no
Te1 . H12 . 2.594(4) no
O1 . C1 . 2.339(4) yes
O1 . C2 . 1.371(4) yes
O1 . C2 4_455 3.974(5) yes
O1 . C3 . 2.423(5) yes
O1 . C3 4_455 3.482(5) yes
O1 . C4 . 3.661(5) yes
O1 . C4 4_455 3.970(5) yes
O1 . C6 . 3.633(4) yes
O1 . C7 . 1.420(4) yes
O1 . C7 4_555 3.769(6) yes
O1 . C9 . 2.871(5) yes
O1 . H1 . 2.633(5) no
O1 . H1 4_455 3.259(5) no
O1 . H4 . 1.957(4) no
O1 . H4 4_555 3.657(6) no
O1 . H5 . 1.951(5) no
O1 . H5 4_555 3.114(6) no
O1 . H6 . 1.954(4) no
O1 . H6 4_455 3.183(5) no
O1 . H10 . 2.465(5) no
O1 . H10 2_657 3.973(5) no
O1 . H11 . 3.795(5) no
O1 . H12 . 2.777(5) no
O2 . C1 . 2.322(4) yes
O2 . C2 . 3.603(5) yes
O2 . C4 . 3.653(6) yes
O2 . C5 . 2.441(5) yes
O2 . C6 . 1.363(5) yes
O2 . C8 . 1.424(5) yes
O2 . C8 2_656 4.012(6) yes
O2 . H3 . 2.670(5) no
O2 . H3 2_656 3.885(6) no
O2 . H7 . 1.957(5) no
O2 . H7 2_656 3.089(6) no
O2 . H8 . 1.958(5) no
O2 . H9 . 1.956(5) no
C1 . C2 . 1.385(5) yes
C1 . C3 . 2.394(5) yes
C1 . C4 . 2.746(5) yes
C1 . C4 4_455 3.911(6) yes
C1 . C5 . 2.420(5) yes
C1 . C6 . 1.405(5) yes
C1 . C7 . 3.639(5) yes
C1 . C8 . 3.642(5) yes
C1 . C9 . 3.286(5) yes
C1 . H1 . 3.252(5) no
C1 . H1 4_455 3.806(6) no
C1 . H2 . 3.696(5) no
C1 . H2 4_455 3.488(6) no
C1 . H3 . 3.280(5) no
C1 . H5 . 3.907(5) no
C1 . H5 4_555 3.375(6) no
C1 . H6 . 3.905(5) no
C1 . H7 . 3.934(5) no
C1 . H7 2_656 3.840(6) no
C1 . H8 . 3.917(5) no
C1 . H10 . 3.386(5) no
C1 . H12 . 3.387(5) no
C2 . C3 . 1.377(5) yes
C2 . C3 4_455 3.530(6) yes
C2 . C4 . 2.378(5) yes
C2 . C4 4_455 3.513(6) yes
C2 . C5 . 2.787(5) yes
C2 . C6 . 2.410(5) yes
C2 . C7 . 2.391(5) yes
C2 . C7 4_555 3.679(6) yes
C2 . C9 . 3.562(6) yes
C2 . H1 . 2.027(5) no
C2 . H1 4_455 3.462(6) no
C2 . H2 . 3.231(5) no
C2 . H2 4_455 3.429(6) no
C2 . H3 . 3.738(5) no
C2 . H4 . 3.179(5) no
C2 . H4 4_555 3.911(6) no
C2 . H5 . 2.612(5) no
C2 . H5 4_555 2.875(6) no
C2 . H6 . 2.613(5) no
C2 . H10 . 3.391(5) no
C2 . H12 . 3.496(6) no
C3 . C3 4_455 3.8096(6) yes
C3 . C3 4_555 3.8096(6) yes
C3 . C4 . 1.381(6) yes
C3 . C4 4_455 3.446(6) yes
C3 . C5 . 2.412(6) yes
C3 . C5 4_455 3.738(7) yes
C3 . C6 . 2.768(6) yes
C3 . C7 . 2.801(6) yes
C3 . C7 4_555 3.697(6) yes
C3 . H1 . 0.950 no
C3 . H1 4_555 3.890(2) no
C3 . H2 . 2.018(6) no
C3 . H2 4_455 3.486(6) no
C3 . H3 . 3.271(6) no
C3 . H3 4_455 3.963(6) no
C3 . H4 . 3.739(6) no
C3 . H5 . 2.733(6) no
C3 . H5 4_555 3.068(6) no
C3 . H6 . 2.727(6) no
C3 . H12 4_555 3.722(6) no
C4 . C4 4_455 3.8013(2) yes
C4 . C4 4_555 3.8013(2) yes
C4 . C5 . 1.371(6) yes
C4 . C5 4_455 3.904(7) yes
C4 . C6 . 2.364(6) yes
C4 . C8 3_656 3.632(6) yes
C4 . H1 . 2.038(6) no
C4 . H1 4_555 3.651(6) no
C4 . H2 . 0.950 no
C4 . H2 4_455 3.6056(19) no
C4 . H3 . 2.034(6) no
C4 . H3 4_455 3.794(7) no
C4 . H5 4_555 3.679(6) no
C4 . H7 2_656 3.979(7) no
C4 . H7 3_656 3.578(6) no
C4 . H8 3_656 3.688(6) no
C4 . H9 2_656 3.963(7) no
C4 . H9 3_656 3.083(6) no
C5 . C6 . 1.382(6) yes
C5 . C8 . 2.853(7) yes
C5 . C8 2_656 3.782(7) yes
C5 . C8 3_656 3.983(6) yes
C5 . H1 . 3.266(6) no
C5 . H1 4_555 3.719(6) no
C5 . H2 . 2.009(6) no
C5 . H2 4_455 3.692(7) no
C5 . H2 4_555 3.978(7) no
C5 . H3 . 0.950 no
C5 . H7 . 2.763(6) no
C5 . H7 2_656 3.172(7) no
C5 . H8 . 2.822(7) no
C5 . H9 . 3.787(7) no
C5 . H9 2_656 3.596(7) no
C5 . H9 3_656 3.183(6) no
C6 . C8 . 2.397(6) yes
C6 . C8 2_656 3.918(6) yes
C6 . H1 . 3.718(6) no
C6 . H1 4_555 3.993(6) no
C6 . H2 . 3.221(5) no
C6 . H2 4_455 3.632(6) no
C6 . H3 . 2.035(5) no
C6 . H5 4_555 3.942(6) no
C6 . H7 . 2.622(5) no
C6 . H7 2_656 3.079(6) no
C6 . H8 . 2.631(6) no
C6 . H9 . 3.178(6) no
C6 . H9 2_656 3.978(6) no
C7 . C7 4_455 3.8509(13) yes
C7 . C7 4_555 3.8509(13) yes
C7 . C9 . 3.964(6) yes
C7 . H1 . 2.492(6) no
C7 . H1 4_455 3.717(6) no
C7 . H4 . 0.950 no
C7 . H4 4_555 3.5401(11) no
C7 . H5 . 0.950 no
C7 . H5 4_555 3.501(3) no
C7 . H6 . 0.950 no
C7 . H6 4_455 3.118(3) no
C7 . H10 . 3.410(6) no
C7 . H11 2_657 3.957(6) no
C7 . H11 3_557 3.716(6) no
C7 . H12 . 3.747(6) no
C7 . H12 4_555 3.422(6) no
C8 . C8 2_656 4.00(1) yes
C8 . H2 3_646 2.803(6) no
C8 . H3 . 2.572(7) no
C8 . H3 2_656 3.676(7) no
C8 . H3 3_646 3.548(6) no
C8 . H7 . 0.950 no
C8 . H7 2_656 3.22(1) no
C8 . H8 . 0.950 no
C8 . H9 . 0.950 no
C9 . H1 4_455 3.730(6) no
C9 . H4 . 3.880(6) no
C9 . H4 3_547 3.749(6) no
C9 . H6 4_455 3.430(6) no
C9 . H10 . 0.950 no
C9 . H10 2_657 3.599(9) no
C9 . H11 . 0.950 no
C9 . H12 . 0.950 no
H1 . H2 . 2.325(6) no
H1 . H2 4_455 3.919(6) no
H1 . H3 4_455 4.021(6) no
H1 . H4 . 3.433(6) no
H1 . H4 4_555 3.987(6) no
H1 . H5 . 2.280(6) no
H1 . H5 4_555 3.292(6) no
H1 . H6 . 2.280(6) no
H1 . H12 4_555 2.877(6) no
H2 . H3 . 2.322(6) no
H2 . H3 4_455 3.718(7) no
H2 . H7 3_656 2.662(6) no
H2 . H8 3_656 2.886(6) no
H2 . H9 3_656 2.403(6) no
H3 . H7 . 2.317(7) no
H3 . H7 2_656 3.165(7) no
H3 . H7 3_656 3.871(7) no
H3 . H8 . 2.419(7) no
H3 . H8 2_756 3.790(7) no
H3 . H8 3_656 3.818(7) no
H3 . H9 . 3.515(7) no
H3 . H9 2_656 3.550(7) no
H3 . H9 3_656 2.648(6) no
H4 . H4 4_455 3.8219(8) no
H4 . H4 4_555 3.8219(8) no
H4 . H5 . 1.551 no
H4 . H6 . 1.55134(5) no
H4 . H6 4_455 2.802(2) no
H4 . H10 . 3.232(6) no
H4 . H10 2_657 3.814(6) no
H4 . H10 3_557 3.969(6) no
H4 . H11 2_657 3.552(7) no
H4 . H11 3_557 2.889(6) no
H4 . H12 . 3.668(6) no
H4 . H12 3_557 4.011(6) no
H4 . H12 4_555 3.937(6) no
H5 . H6 . 1.55132(7) no
H5 . H6 4_455 2.940(4) no
H5 . H11 3_557 3.818(6) no
H5 . H12 4_555 3.390(6) no
H6 . H10 . 3.987(6) no
H6 . H10 4_555 3.410(6) no
H6 . H11 2_657 3.754(6) no
H6 . H11 4_555 3.946(6) no
H6 . H12 4_555 2.641(6) no
H7 . H7 2_656 2.56(1) no
H7 . H8 . 1.55137(6) no
H7 . H8 2_656 3.94(1) no
H7 . H9 . 1.551 no
H7 . H9 2_656 3.70(1) no
H8 . H8 2_756 3.30(1) no
H8 . H9 . 1.551 no
H10 . H10 2_657 2.726(9) no
H10 . H11 . 1.551 no
H10 . H11 2_657 3.740(9) no
H10 . H12 . 1.55136(6) no
H11 . H12 . 1.551 no

loop_
_geom_torsion_atom_site_label_1
_geom_torsion_site_symmetry_1
_geom_torsion_atom_site_label_2
_geom_torsion_site_symmetry_2
_geom_torsion_atom_site_label_3
_geom_torsion_site_symmetry_3
_geom_torsion_atom_site_label_4
_geom_torsion_site_symmetry_4
_geom_torsion
_geom_torsion_publ_flag
I1 . Te1 . C1 . C2 . -77.5(6) yes
I1 . Te1 . C1 . C6 . 101.7(5) yes
I2 . Te1 . C1 . C2 . 101.5(6) yes
I2 . Te1 . C1 . C6 . -79.2(5) yes
C9 . Te1 . C1 . C2 . 12.7(8) yes
C9 . Te1 . C1 . C6 . -168.0(5) yes
C7 . O1 . C2 . C1 . 179.6(5) yes
C7 . O1 . C2 . C3 . 0.3(8) yes
C8 . O2 . C6 . C1 . -177.4(5) yes
C8 . O2 . C6 . C5 . 3.9(9) yes
Te1 . C1 . C2 . O1 . 1.4(5) yes
Te1 . C1 . C2 . C3 . -179.3(3) yes
C6 . C1 . C2 . O1 . -177.8(4) yes
C6 . C1 . C2 . C3 . 1.6(8) yes
Te1 . C1 . C6 . O2 . 0.3(5) yes
Te1 . C1 . C6 . C5 . 179.0(4) yes
C2 . C1 . C6 . O2 . 179.6(4) yes
C2 . C1 . C6 . C5 . -1.6(8) yes
O1 . C2 . C3 . C4 . 178.5(4) yes
C1 . C2 . C3 . C4 . -0.8(8) yes
C2 . C3 . C4 . C5 . 0.2(8) yes
C3 . C4 . C5 . C6 . -0.3(9) yes
C4 . C5 . C6 . O2 . 179.6(5) yes
C4 . C5 . C6 . C1 . 1.0(8) yes

loop_
_cod_related_entry_id
_cod_related_entry_database
_cod_related_entry_code
1 ChemSpider 21146441
